data_7205310
loop_
_publ_author_name
'Meng, Jing-Xin'
'Li, Yang-Guang'
'Fu, Hai'
'Wang, Xiao-Lan'
'Wang, En-Bo'

_publ_section_title
;
 Controllable self-assembly of two novel metal--organic frameworks
 based on different tetradentate in situ ligands
;
_journal_issue 2
_journal_name_full CrystEngComm
_journal_page_first 649
_journal_paper_doi 10.1039/c0ce00356e
_journal_volume 13
_journal_year 2011
_chemical_formula_sum 'C54 H50 Cu3 Mo8 N12 O44 P V6'
_chemical_formula_weight 2865.81
_chemical_name_systematic
;
?
;
_space_group_IT_number 2
_symmetry_cell_setting triclinic
_symmetry_space_group_name_Hall '-P 1'
_symmetry_space_group_name_H-M 'P -1'
_atom_sites_solution_hydrogens geom
_atom_sites_solution_primary direct
_atom_sites_solution_secondary difmap
_audit_creation_method SHELXL-97
_cell_angle_alpha 66.67(3)
_cell_angle_beta 67.42(3)
_cell_angle_gamma 75.36(3)
_cell_formula_units_Z 1
_cell_length_a 12.876(3)
_cell_length_b 13.256(3)
_cell_length_c 14.198(3)
_cell_measurement_reflns_used 16087
_cell_measurement_temperature 150(2)
_cell_measurement_theta_max 25.00
_cell_measurement_theta_min 3.03
_cell_volume 2040.1(10)
_computing_structure_refinement 'SHELXL-97 (Sheldrick, 1997)'
_computing_structure_solution 'SHELXS-97 (Sheldrick, 1990)'
_diffrn_ambient_temperature 150(2)
_diffrn_detector_area_resol_mean 0.01
_diffrn_measured_fraction_theta_full 0.996
_diffrn_measured_fraction_theta_max 0.996
_diffrn_measurement_device_type 'Rigaku R-AXIS RAPID IP'
_diffrn_measurement_method Oscillation
_diffrn_radiation_monochromator graphite
_diffrn_radiation_source 'Rotation anode'
_diffrn_radiation_type MoK\a
_diffrn_radiation_wavelength 0.71073
_diffrn_reflns_av_R_equivalents 0.0767
_diffrn_reflns_av_sigmaI/netI 0.1038
_diffrn_reflns_limit_h_max 15
_diffrn_reflns_limit_h_min -14
_diffrn_reflns_limit_k_max 15
_diffrn_reflns_limit_k_min -15
_diffrn_reflns_limit_l_max 16
_diffrn_reflns_limit_l_min -16
_diffrn_reflns_number 16087
_diffrn_reflns_theta_full 25.00
_diffrn_reflns_theta_max 25.00
_diffrn_reflns_theta_min 3.03
_diffrn_standards_decay_% none
_diffrn_standards_interval_count 0
_diffrn_standards_interval_time 0
_diffrn_standards_number 0
_exptl_absorpt_coefficient_mu 2.719
_exptl_absorpt_correction_T_max 0.550
_exptl_absorpt_correction_T_min 0.485
_exptl_absorpt_correction_type multi-scan
_exptl_absorpt_process_details 'ABSCOR by T.Higashi 8 March, 1995'
_exptl_crystal_colour dark-blue
_exptl_crystal_density_diffrn 2.332
_exptl_crystal_density_method 'not measured'
_exptl_crystal_description block
_exptl_crystal_F_000 1386
_exptl_crystal_size_max 0.27
_exptl_crystal_size_mid 0.25
_exptl_crystal_size_min 0.22
_refine_diff_density_max 1.859
_refine_diff_density_min -1.855
_refine_diff_density_rms 0.204
_refine_ls_extinction_method none
_refine_ls_goodness_of_fit_ref 1.065
_refine_ls_hydrogen_treatment constr
_refine_ls_matrix_type full
_refine_ls_number_parameters 651
_refine_ls_number_reflns 7152
_refine_ls_number_restraints 114
_refine_ls_restrained_S_all 1.151
_refine_ls_R_factor_all 0.1142
_refine_ls_R_factor_gt 0.0695
_refine_ls_shift/su_max 0.000
_refine_ls_shift/su_mean 0.000
_refine_ls_structure_factor_coef Fsqd
_refine_ls_weighting_details 'calc w=1/[\s^2^(Fo^2^)+(0.0592P)^2^+21.2970P] where P=(Fo^2^+2Fc^2^)/3'
_refine_ls_weighting_scheme calc
_refine_ls_wR_factor_gt 0.1549
_refine_ls_wR_factor_ref 0.1778
_reflns_number_gt 4616
_reflns_number_total 7152
_reflns_threshold_expression >2sigma(I)
_cod_data_source_file C0CE00356E.TXT
_cod_data_source_block 589a
_cod_original_cell_volume 2040.3(7)
_cod_original_sg_symbol_H-M P-1
_cod_database_code 7205310

loop_
_symmetry_equiv_pos_as_xyz
'x, y, z'
'-x, -y, -z'

loop_
_atom_site_label
_atom_site_type_symbol
_atom_site_fract_x
_atom_site_fract_y
_atom_site_fract_z
_atom_site_U_iso_or_equiv
_atom_site_adp_type
_atom_site_occupancy
_atom_site_symmetry_multiplicity
_atom_site_calc_flag
_atom_site_refinement_flags
_atom_site_disorder_assembly
_atom_site_disorder_group
Mo1 Mo 0.55863(9) 0.20523(8) 0.56654(9) 0.0231(3) Uani 1 1 d . A .
Mo2 Mo 0.71841(9) -0.07890(10) 0.62031(9) 0.0291(3) Uani 1 1 d . A .
Mo3 Mo 0.28459(10) 0.08435(9) 0.71340(10) 0.0281(3) Uani 1 1 d . A .
Mo4 Mo 0.44611(12) -0.20205(9) 0.76346(10) 0.0345(3) Uani 1 1 d . . .
V1 V 0.50140(18) 0.00511(16) 0.77681(17) 0.0222(5) Uani 1 1 d . A .
V2 V 0.34381(16) 0.27487(14) 0.45090(14) 0.0137(4) Uani 1 1 d . . .
V3 V 0.76326(17) 0.11855(15) 0.36071(18) 0.0246(5) Uani 1 1 d . . .
P1 P 0.5000 0.0000 0.5000 0.0191(9) Uani 1 2 d S . .
O1 O 0.4269(7) 0.1361(6) 0.6981(6) 0.0257(19) Uani 1 1 d . . .
O2 O 0.5749(8) -0.1281(7) 0.7485(8) 0.036(2) Uani 1 1 d . . .
O3 O 0.2663(8) 0.2010(8) 0.6007(7) 0.043(3) Uani 1 1 d . . .
O4 O 0.8795(7) 0.1709(7) 0.2986(8) 0.037(2) Uani 1 1 d . . .
O5 O 0.5071(7) 0.0154(7) 0.8894(7) 0.035(2) Uani 1 1 d D . .
O6 O 0.4578(8) 0.2890(8) 0.4990(7) 0.040(3) Uani 1 1 d . . .
O7 O 0.4234(9) -0.2881(7) 0.8906(7) 0.039(2) Uani 1 1 d . . .
O8 O 0.8097(8) -0.1101(7) 0.6868(8) 0.038(2) Uani 1 1 d . . .
O9 O 0.5860(10) 0.2911(7) 0.6100(8) 0.046(3) Uani 1 1 d . . .
O10 O 0.1944(8) 0.1197(9) 0.8196(8) 0.046(3) Uani 1 1 d . . .
O11 O 0.7341(10) -0.1995(11) 0.5867(9) 0.067(4) Uani 1 1 d . . .
O12 O 0.6295(7) 0.0611(7) 0.6572(8) 0.043(3) Uani 1 1 d . . .
O13 O 0.4578(10) 0.2865(11) 0.3118(9) 0.074(4) Uani 1 1 d . . .
O14 O 0.2763(8) 0.3957(7) 0.4305(10) 0.057(3) Uani 1 1 d . . .
O15 O 0.3754(10) -0.0533(8) 0.7902(11) 0.060(4) Uani 1 1 d . . .
O16 O 0.7905(9) 0.0085(9) 0.4879(9) 0.066(4) Uani 1 1 d . . .
O17 O 0.6800(9) 0.2067(9) 0.4510(9) 0.070(4) Uani 1 1 d . . .
O18 O 0.3211(12) -0.2029(9) 0.7367(12) 0.076(4) Uani 1 1 d U . .
O19 O 0.2083(12) -0.0023(9) 0.6996(12) 0.074(4) Uani 1 1 d U . .
O20 O 0.5844(12) 0.0450(11) 0.5188(12) 0.015(3) Uani 0.50 1 d P . .
O21 O 0.5585(12) -0.0960(11) 0.5735(11) 0.014(3) Uani 0.50 1 d PU . .
O22 O 0.4025(12) -0.0347(11) 0.6148(11) 0.012(3) Uani 0.50 1 d PU . .
O23 O 0.4534(12) 0.0946(11) 0.5386(13) 0.018(3) Uani 0.50 1 d P . .
Cu1 Cu 0.5000 -0.5000 1.5000 0.0351(6) Uani 1 2 d S . .
N1 N 0.7233(13) -0.0888(12) 0.9418(12) 0.059(4) Uani 1 1 d . . .
N2 N 0.6127(8) -0.4863(8) 1.3639(8) 0.027(2) Uani 1 1 d . A .
N3 N 0.9738(15) 0.8677(12) 0.3766(14) 0.066(4) Uani 1 1 d . . .
N4 N 1.0834(10) 0.7403(10) 0.4600(11) 0.048(3) Uani 1 1 d . . .
C1 C 0.8302(16) -0.0927(11) 0.9274(13) 0.049(4) Uani 1 1 d . A .
H1 H 0.8591 -0.0249 0.9057 0.059 Uiso 1 1 calc R . .
C2 C 0.9057(13) -0.1904(10) 0.9419(11) 0.036(3) Uani 1 1 d . . .
H2 H 0.9832 -0.1900 0.9311 0.043 Uiso 1 1 calc R A .
C3 C 0.8608(12) -0.2868(11) 0.9729(10) 0.034(3) Uani 1 1 d . A .
C4 C 0.7486(11) -0.2815(11) 0.9841(10) 0.034(3) Uani 1 1 d . . .
H4 H 0.7164 -0.3472 1.0045 0.041 Uiso 1 1 calc R A .
C5 C 0.6840(14) -0.1811(12) 0.9657(12) 0.047(4) Uani 1 1 d . A .
H5 H 0.6077 -0.1780 0.9704 0.056 Uiso 1 1 calc R . .
C6 C 0.9348(10) -0.3951(9) 0.9905(9) 0.023(3) Uani 1 1 d . . .
C7 C 0.8970(10) -0.4873(10) 1.0808(10) 0.025(3) Uani 1 1 d . A .
C8 C 0.9631(11) -0.5910(10) 1.0879(10) 0.028(3) Uani 1 1 d . . .
H8 H 0.9365 -0.6537 1.1487 0.034 Uiso 1 1 calc R A .
C9 C 0.7955(10) -0.4805(10) 1.1738(9) 0.026(3) Uani 1 1 d . . .
C10 C 0.7147(12) -0.5536(10) 1.2166(10) 0.031(3) Uani 1 1 d . A .
H10 H 0.7203 -0.6030 1.1808 0.037 Uiso 1 1 calc R . .
C11 C 0.6279(11) -0.5541(9) 1.3096(10) 0.029(3) Uani 1 1 d . . .
H11 H 0.5751 -0.6058 1.3375 0.035 Uiso 1 1 calc R A .
C12 C 0.6882(12) -0.4129(10) 1.3208(11) 0.037(3) Uani 1 1 d . . .
H12 H 0.6790 -0.3622 1.3563 0.044 Uiso 1 1 calc R A .
C13 C 0.7777(12) -0.4084(9) 1.2277(10) 0.032(3) Uani 1 1 d . A .
H13 H 0.8283 -0.3546 1.2002 0.038 Uiso 1 1 calc R . .
C14 C 0.9894(16) 0.7627(13) 0.4376(16) 0.060(5) Uani 1 1 d . . .
H14 H 0.9381 0.7103 0.4620 0.072 Uiso 1 1 calc R . .
C15 C 1.0651(18) 0.9123(15) 0.3642(19) 0.086(8) Uani 1 1 d . . .
H15 H 1.0782 0.9872 0.3242 0.103 Uiso 1 1 calc R . .
C16 C 1.1317(18) 0.8382(17) 0.4147(19) 0.082(6) Uani 1 1 d U . .
H16 H 1.1994 0.8491 0.4194 0.098 Uiso 1 1 calc R . .
C17 C 1.1280(14) 0.6347(13) 0.5270(16) 0.070(6) Uani 1 1 d . . .
H17A H 1.1825 0.6481 0.5534 0.084 Uiso 1 1 calc R . .
H17B H 1.1688 0.5861 0.4829 0.084 Uiso 1 1 calc R . .
C18 C 1.0352(15) 0.5798(13) 0.6198(15) 0.051(4) Uani 1 1 d . . .
C19 C 0.9574(17) 0.6303(16) 0.6857(15) 0.063(5) Uani 1 1 d . . .
H19 H 0.9595 0.7055 0.6742 0.076 Uiso 1 1 calc R . .
C20 C 0.9530(18) 0.407(2) 0.7273(16) 0.107(8) Uani 1 1 d DU . .
H20 H 0.9547 0.3302 0.7426 0.129 Uiso 1 1 calc R . .
C21 C 0.869(2) 0.5691(16) 0.7758(18) 0.098(8) Uani 1 1 d DU . .
H21 H 0.8123 0.6050 0.8227 0.118 Uiso 1 1 calc R . .
C22 C 0.866(2) 0.461(2) 0.7934(16) 0.108(8) Uani 1 1 d DU . .
C23 C 1.036(2) 0.4654(18) 0.6395(16) 0.082(7) Uani 1 1 d . . .
H23 H 1.0931 0.4294 0.5930 0.098 Uiso 1 1 calc R A .
Cu2A Cu 0.6593(5) 0.0668(4) 0.8991(4) 0.0427(12) Uani 0.40 1 d PD A 1
C24A C 0.7664(18) 0.405(2) 0.872(2) 0.064 Uiso 0.40 1 d PD A 1
H24A H 0.7990 0.3324 0.9127 0.051 Uiso 0.40 1 calc PR A 1
H24B H 0.7320 0.4466 0.9236 0.051 Uiso 0.40 1 calc PR A 1
N6A N 0.641(3) 0.221(3) 0.871(3) 0.054(9) Uani 0.40 1 d PGU A 1
C25A C 0.701(3) 0.271(3) 0.895(3) 0.052(10) Uani 0.40 1 d PGU A 1
H25A H 0.7563 0.2355 0.9301 0.062 Uiso 0.40 1 calc PR A 1
N5A N 0.669(2) 0.380(2) 0.860(2) 0.049(7) Uani 0.40 1 d PGDU A 1
C26A C 0.589(3) 0.397(2) 0.814(3) 0.068(9) Uani 0.40 1 d PGU A 1
H26A H 0.5517 0.4667 0.7827 0.081 Uiso 0.40 1 calc PR A 1
C27A C 0.572(3) 0.299(3) 0.821(3) 0.057(9) Uani 0.40 1 d PGU A 1
H27A H 0.5198 0.2861 0.7956 0.068 Uiso 0.40 1 calc PR A 1
Cu2B Cu 0.5966(3) 0.0377(2) 0.9538(3) 0.0330(7) Uani 0.60 1 d PD . 2
C24B C 0.7993(17) 0.3865(15) 0.8993(13) 0.049 Uiso 0.60 1 d PD A 2
H24C H 0.8504 0.3369 0.9406 0.040 Uiso 0.60 1 calc PR A 2
H24D H 0.7433 0.4307 0.9431 0.040 Uiso 0.60 1 calc PR A 2
N6B N 0.6498(19) 0.1860(16) 0.8940(17) 0.046(6) Uani 0.60 1 d PGU A 2
C25B C 0.7240(17) 0.2095(17) 0.9298(15) 0.047(6) Uani 0.60 1 d PGU A 2
H25B H 0.7578 0.1588 0.9823 0.056 Uiso 0.60 1 calc PR A 2
N5B N 0.7401(18) 0.3199(17) 0.8757(15) 0.058(7) Uani 0.60 1 d PGDU A 2
C26B C 0.676(2) 0.3647(16) 0.8065(17) 0.068(9) Uani 0.60 1 d PGU A 2
H26B H 0.6709 0.4391 0.7595 0.081 Uiso 0.60 1 calc PR A 2
C27B C 0.620(2) 0.2819(17) 0.8178(18) 0.056(7) Uani 0.60 1 d PGU A 2
H27B H 0.5701 0.2896 0.7799 0.068 Uiso 0.60 1 calc PR A 2
O1W O -0.0387(17) 0.102(2) 0.933(2) 0.070(8) Uani 0.50 1 d P . .
O2W O 0.591(3) 0.541(3) 0.989(3) 0.039(9) Uani 0.25 1 d PU . .
O3W O -0.155(5) 0.176(5) 1.081(5) 0.089(18) Uani 0.25 1 d PU . .

loop_
_atom_site_aniso_label
_atom_site_aniso_U_11
_atom_site_aniso_U_22
_atom_site_aniso_U_33
_atom_site_aniso_U_23
_atom_site_aniso_U_13
_atom_site_aniso_U_12
Mo1 0.0267(6) 0.0196(5) 0.0246(6) -0.0117(4) -0.0051(5) -0.0031(4)
Mo2 0.0209(6) 0.0429(7) 0.0221(6) -0.0071(5) -0.0097(5) -0.0032(5)
Mo3 0.0313(7) 0.0287(6) 0.0339(7) -0.0214(5) -0.0160(5) 0.0076(5)
Mo4 0.0583(9) 0.0250(6) 0.0262(6) 0.0031(5) -0.0243(6) -0.0167(5)
V1 0.0270(12) 0.0243(10) 0.0206(11) -0.0096(8) -0.0118(9) -0.0017(8)
V2 0.0191(10) 0.0099(8) 0.0124(9) -0.0064(7) -0.0045(8) 0.0012(7)
V3 0.0156(11) 0.0154(10) 0.0397(13) -0.0016(9) -0.0112(10) -0.0053(8)
P1 0.022(2) 0.017(2) 0.022(2) -0.0069(17) -0.0094(19) -0.0019(16)
O1 0.024(5) 0.026(4) 0.019(4) -0.006(4) -0.002(4) -0.001(3)
O2 0.037(6) 0.034(5) 0.042(6) -0.027(4) 0.000(5) -0.013(4)
O3 0.027(5) 0.067(7) 0.023(5) 0.008(5) -0.009(4) -0.018(5)
O4 0.024(5) 0.039(5) 0.035(5) -0.015(4) 0.009(4) -0.004(4)
O5 0.034(6) 0.053(6) 0.031(5) -0.027(4) -0.018(4) 0.004(4)
O6 0.029(5) 0.063(6) 0.016(5) 0.002(4) -0.003(4) -0.016(5)
O7 0.062(7) 0.026(5) 0.020(5) -0.002(4) -0.004(5) -0.016(4)
O8 0.031(5) 0.045(5) 0.060(7) -0.035(5) -0.033(5) 0.017(4)
O9 0.076(8) 0.034(5) 0.046(6) -0.008(5) -0.039(6) -0.014(5)
O10 0.025(5) 0.082(8) 0.027(5) -0.023(5) -0.001(4) -0.002(5)
O11 0.060(8) 0.114(10) 0.043(7) -0.057(7) 0.032(6) -0.066(7)
O12 0.017(5) 0.028(5) 0.054(7) 0.002(5) 0.002(4) 0.003(4)
O13 0.065(8) 0.123(10) 0.056(8) -0.069(8) 0.035(6) -0.071(8)
O14 0.032(6) 0.019(5) 0.101(10) 0.000(5) -0.028(6) 0.009(4)
O15 0.057(7) 0.025(5) 0.124(11) -0.019(6) -0.067(8) 0.006(5)
O16 0.041(7) 0.049(7) 0.040(6) 0.004(5) 0.017(5) 0.028(5)
O17 0.049(7) 0.043(6) 0.040(6) 0.012(5) 0.019(5) 0.026(5)
O18 0.097(8) 0.046(6) 0.130(9) -0.038(6) -0.081(7) 0.002(5)
O19 0.096(8) 0.052(6) 0.121(8) -0.039(6) -0.085(7) 0.013(5)
O20 0.012(8) 0.011(7) 0.027(9) -0.012(6) -0.004(7) -0.002(6)
O21 0.018(5) 0.010(5) 0.012(5) -0.007(4) -0.003(4) 0.004(4)
O22 0.010(6) 0.017(6) 0.015(6) -0.014(5) -0.003(5) 0.001(5)
O23 0.017(8) 0.004(7) 0.027(9) 0.002(6) -0.010(7) 0.001(6)
Cu1 0.0297(13) 0.0332(12) 0.0218(12) -0.0102(10) 0.0121(10) -0.0001(10)
N1 0.071(11) 0.066(10) 0.063(10) -0.048(8) -0.046(9) 0.038(8)
N2 0.020(6) 0.020(5) 0.024(5) -0.011(4) 0.011(4) 0.003(4)
N3 0.085(12) 0.047(9) 0.079(11) -0.025(8) -0.038(10) -0.005(8)
N4 0.032(7) 0.037(7) 0.063(9) -0.004(6) -0.012(7) -0.010(5)
C1 0.088(14) 0.019(7) 0.045(9) -0.009(6) -0.032(10) -0.002(7)
C2 0.049(9) 0.023(7) 0.033(8) -0.016(6) -0.010(7) 0.006(6)
C3 0.035(8) 0.032(7) 0.019(7) -0.006(6) -0.002(6) 0.006(6)
C4 0.030(8) 0.039(8) 0.023(7) -0.008(6) 0.000(6) -0.004(6)
C5 0.055(10) 0.041(9) 0.040(9) -0.022(7) -0.022(8) 0.024(7)
C6 0.027(7) 0.015(5) 0.016(6) -0.006(5) 0.001(5) 0.006(5)
C7 0.020(7) 0.027(6) 0.020(6) -0.011(5) 0.003(5) -0.003(5)
C8 0.031(7) 0.027(6) 0.014(6) -0.011(5) 0.008(5) -0.001(5)
C9 0.019(6) 0.026(6) 0.015(6) 0.000(5) 0.005(5) -0.003(5)
C10 0.045(9) 0.022(6) 0.018(6) -0.008(5) -0.003(6) 0.000(6)
C11 0.026(7) 0.018(6) 0.029(7) -0.002(5) 0.006(6) -0.011(5)
C12 0.041(9) 0.026(7) 0.029(7) -0.007(6) 0.003(6) -0.008(6)
C13 0.045(9) 0.017(6) 0.021(7) -0.006(5) 0.002(6) -0.004(5)
C14 0.071(13) 0.050(10) 0.095(15) -0.030(10) -0.050(12) -0.018(9)
C15 0.066(14) 0.042(10) 0.098(17) 0.000(11) 0.002(12) -0.002(10)
C16 0.059(9) 0.073(9) 0.104(11) -0.019(8) -0.021(8) -0.017(8)
C17 0.038(10) 0.038(9) 0.090(15) 0.008(9) -0.011(10) 0.004(7)
C18 0.061(12) 0.043(9) 0.060(11) -0.012(8) -0.031(10) -0.013(8)
C19 0.072(14) 0.065(11) 0.060(12) -0.017(10) -0.020(11) -0.030(10)
C20 0.115(12) 0.101(11) 0.110(12) -0.036(9) -0.021(9) -0.044(9)
C21 0.107(12) 0.118(12) 0.081(11) -0.041(9) -0.031(9) -0.018(9)
C22 0.114(12) 0.107(11) 0.111(12) -0.033(9) -0.018(9) -0.063(9)
C23 0.104(18) 0.093(15) 0.058(13) -0.018(11) -0.018(12) -0.054(14)
Cu2A 0.056(3) 0.023(2) 0.033(3) -0.007(2) -0.005(3) 0.005(2)
N6A 0.048(13) 0.059(10) 0.061(14) -0.022(9) -0.019(10) -0.007(8)
C25A 0.06(3) 0.071(19) 0.03(2) -0.01(2) -0.02(2) -0.02(2)
N5A 0.05(2) 0.063(15) 0.021(18) -0.018(16) 0.012(15) -0.023(15)
C26A 0.072(13) 0.064(10) 0.065(14) -0.021(9) -0.023(10) -0.003(9)
C27A 0.048(13) 0.064(12) 0.058(14) -0.019(9) -0.021(10) -0.003(9)
Cu2B 0.044(2) 0.0292(16) 0.0310(17) -0.0152(13) -0.0177(15) 0.0051(14)
N6B 0.048(15) 0.071(13) 0.024(12) -0.012(10) -0.004(10) -0.032(13)
C25B 0.034(15) 0.079(15) 0.037(17) -0.037(12) -0.005(11) -0.004(13)
N5B 0.066(18) 0.095(17) 0.036(14) -0.037(13) 0.002(12) -0.049(15)
C26B 0.09(2) 0.085(16) 0.025(15) 0.000(13) 0.001(14) -0.059(18)
C27B 0.070(12) 0.070(11) 0.051(11) -0.026(8) -0.030(9) -0.019(8)
O1W 0.022(12) 0.094(18) 0.14(2) -0.091(18) -0.024(14) 0.007(11)
O2W 0.038(13) 0.034(12) 0.037(13) -0.003(9) -0.014(9) -0.002(9)
O3W 0.08(2) 0.09(2) 0.09(2) -0.028(11) -0.028(12) -0.009(11)

loop_
_atom_type_symbol
_atom_type_description
_atom_type_scat_dispersion_real
_atom_type_scat_dispersion_imag
_atom_type_scat_source
C C 0.0033 0.0016 'International Tables Vol C Tables 4.2.6.8 and 6.1.1.4'
H H 0.0000 0.0000 'International Tables Vol C Tables 4.2.6.8 and 6.1.1.4'
N N 0.0061 0.0033 'International Tables Vol C Tables 4.2.6.8 and 6.1.1.4'
O O 0.0106 0.0060 'International Tables Vol C Tables 4.2.6.8 and 6.1.1.4'
Cu Cu 0.3201 1.2651 'International Tables Vol C Tables 4.2.6.8 and 6.1.1.4'
Mo Mo -1.6832 0.6857 'International Tables Vol C Tables 4.2.6.8 and 6.1.1.4'
V V 0.3005 0.5294 'International Tables Vol C Tables 4.2.6.8 and 6.1.1.4'
P P 0.1023 0.0942 'International Tables Vol C Tables 4.2.6.8 and 6.1.1.4'

loop_
_geom_angle_atom_site_label_1
_geom_angle_atom_site_label_2
_geom_angle_atom_site_label_3
_geom_angle
_geom_angle_site_symmetry_1
_geom_angle_site_symmetry_3
_geom_angle_publ_flag
O9 Mo1 O17 101.3(6) . . ?
O9 Mo1 O6 102.8(5) . . ?
O17 Mo1 O6 98.8(5) . . ?
O9 Mo1 O1 100.0(5) . . ?
O17 Mo1 O1 155.2(5) . . ?
O6 Mo1 O1 88.7(4) . . ?
O9 Mo1 O12 97.8(4) . . ?
O17 Mo1 O12 90.4(4) . . ?
O6 Mo1 O12 155.1(4) . . ?
O1 Mo1 O12 74.1(3) . . ?
O9 Mo1 O20 157.9(5) . . ?
O17 Mo1 O20 69.1(6) . . ?
O6 Mo1 O20 98.4(5) . . ?
O1 Mo1 O20 86.4(4) . . ?
O12 Mo1 O20 63.4(5) . . ?
O9 Mo1 O23 160.7(6) . . ?
O17 Mo1 O23 96.8(6) . . ?
O6 Mo1 O23 67.4(4) . . ?
O1 Mo1 O23 64.2(4) . . ?
O12 Mo1 O23 88.7(4) . . ?
O20 Mo1 O23 38.7(5) . . ?
O9 Mo1 V1 100.8(3) . . ?
O17 Mo1 V1 125.1(3) . . ?
O6 Mo1 V1 123.8(3) . . ?
O1 Mo1 V1 37.1(2) . . ?
O12 Mo1 V1 37.1(3) . . ?
O20 Mo1 V1 71.7(4) . . ?
O23 Mo1 V1 73.7(3) . . ?
O8 Mo2 O11 103.9(5) . . ?
O8 Mo2 O16 103.4(6) . . ?
O11 Mo2 O16 97.6(5) . . ?
O8 Mo2 O2 99.7(5) . . ?
O11 Mo2 O2 90.6(4) . . ?
O16 Mo2 O2 152.8(4) . . ?
O8 Mo2 O12 98.7(4) . . ?
O11 Mo2 O12 154.2(5) . . ?
O16 Mo2 O12 88.9(4) . . ?
O2 Mo2 O12 73.4(3) . . ?
O8 Mo2 O21 158.9(5) . . ?
O11 Mo2 O21 65.0(5) . . ?
O16 Mo2 O21 96.0(5) . . ?
O2 Mo2 O21 64.1(4) . . ?
O12 Mo2 O21 89.6(4) . . ?
O8 Mo2 V1 101.0(3) . . ?
O11 Mo2 V1 124.7(3) . . ?
O16 Mo2 V1 123.1(3) . . ?
O2 Mo2 V1 36.6(2) . . ?
O12 Mo2 V1 36.8(2) . . ?
O21 Mo2 V1 74.4(3) . . ?
O10 Mo3 O3 103.5(5) . . ?
O10 Mo3 O19 103.1(6) . . ?
O3 Mo3 O19 95.8(5) . . ?
O10 Mo3 O1 100.1(4) . . ?
O3 Mo3 O1 90.3(4) . . ?
O19 Mo3 O1 153.9(5) . . ?
O10 Mo3 O15 100.0(5) . . ?
O3 Mo3 O15 153.8(5) . . ?
O19 Mo3 O15 90.1(4) . . ?
O1 Mo3 O15 74.1(4) . . ?
O10 Mo3 O22 157.6(5) . . ?
O3 Mo3 O22 97.3(5) . . ?
O19 Mo3 O22 66.2(6) . . ?
O1 Mo3 O22 87.9(4) . . ?
O15 Mo3 O22 61.9(5) . . ?
O10 Mo3 V1 101.1(3) . . ?
O3 Mo3 V1 125.3(3) . . ?
O19 Mo3 V1 124.8(4) . . ?
O1 Mo3 V1 37.3(2) . . ?
O15 Mo3 V1 36.9(3) . . ?
O22 Mo3 V1 72.8(3) . . ?
O7 Mo4 O13 102.3(6) . 2_656 ?
O7 Mo4 O18 102.5(6) . . ?
O13 Mo4 O18 98.4(6) 2_656 . ?
O7 Mo4 O2 99.6(4) . . ?
O13 Mo4 O2 91.3(4) 2_656 . ?
O18 Mo4 O2 153.3(5) . . ?
O7 Mo4 O15 100.3(5) . . ?
O13 Mo4 O15 154.3(5) 2_656 . ?
O18 Mo4 O15 88.5(5) . . ?
O2 Mo4 O15 72.8(4) . . ?
O7 Mo4 O22 155.3(5) . . ?
O13 Mo4 O22 101.0(6) 2_656 . ?
O18 Mo4 O22 65.8(5) . . ?
O2 Mo4 O22 88.0(4) . . ?
O15 Mo4 O22 59.4(5) . . ?
O7 Mo4 V1 101.8(3) . . ?
O13 Mo4 V1 125.4(3) 2_656 . ?
O18 Mo4 V1 122.7(4) . . ?
O2 Mo4 V1 36.5(3) . . ?
O15 Mo4 V1 36.3(3) . . ?
O22 Mo4 V1 70.7(3) . . ?
O5 V1 O15 117.4(5) . . ?
O5 V1 O2 115.6(4) . . ?
O15 V1 O2 80.3(4) . . ?
O5 V1 O12 109.6(5) . . ?
O15 V1 O12 133.0(6) . . ?
O2 V1 O12 80.9(4) . . ?
O5 V1 O1 112.0(4) . . ?
O15 V1 O1 80.8(4) . . ?
O2 V1 O1 132.3(4) . . ?
O12 V1 O1 80.9(4) . . ?
O5 V1 Mo3 121.4(3) . . ?
O15 V1 Mo3 40.8(3) . . ?
O2 V1 Mo3 110.9(3) . . ?
O12 V1 Mo3 111.1(3) . . ?
O1 V1 Mo3 40.0(3) . . ?
O5 V1 Mo1 117.4(3) . . ?
O15 V1 Mo1 110.3(4) . . ?
O2 V1 Mo1 110.1(3) . . ?
O12 V1 Mo1 40.5(3) . . ?
O1 V1 Mo1 40.5(2) . . ?
Mo3 V1 Mo1 74.68(6) . . ?
O5 V1 Mo4 125.0(3) . . ?
O15 V1 Mo4 40.6(3) . . ?
O2 V1 Mo4 39.7(3) . . ?
O12 V1 Mo4 110.2(3) . . ?
O1 V1 Mo4 110.4(3) . . ?
Mo3 V1 Mo4 75.54(6) . . ?
Mo1 V1 Mo4 117.57(7) . . ?
O5 V1 Mo2 119.8(3) . . ?
O15 V1 Mo2 110.0(4) . . ?
O2 V1 Mo2 40.3(3) . . ?
O12 V1 Mo2 40.6(3) . . ?
O1 V1 Mo2 110.3(3) . . ?
Mo3 V1 Mo2 118.63(7) . . ?
Mo1 V1 Mo2 74.50(6) . . ?
Mo4 V1 Mo2 73.93(6) . . ?
O14 V2 O11 103.3(6) . 2_656 ?
O14 V2 O6 101.4(5) . . ?
O11 V2 O6 155.4(5) 2_656 . ?
O14 V2 O3 102.2(6) . . ?
O11 V2 O3 88.5(4) 2_656 . ?
O6 V2 O3 86.5(4) . . ?
O14 V2 O13 102.6(6) . . ?
O11 V2 O13 86.5(4) 2_656 . ?
O6 V2 O13 88.0(5) . . ?
O3 V2 O13 155.2(6) . . ?
O4 V3 O16 102.3(5) . . ?
O4 V3 O17 101.9(5) . . ?
O16 V3 O17 86.0(5) . . ?
O4 V3 O18 101.3(6) . 2_656 ?
O16 V3 O18 156.4(6) . 2_656 ?
O17 V3 O18 89.4(5) . 2_656 ?
O4 V3 O19 101.2(6) . 2_656 ?
O16 V3 O19 88.6(5) . 2_656 ?
O17 V3 O19 156.9(6) . 2_656 ?
O18 V3 O19 86.6(5) 2_656 2_656 ?
O23 P1 O23 180.0(12) 2_656 . ?
O23 P1 O20 114.7(8) 2_656 . ?
O23 P1 O20 65.3(8) . . ?
O23 P1 O20 65.3(8) 2_656 2_656 ?
O23 P1 O20 114.7(8) . 2_656 ?
O20 P1 O20 180.0(9) . 2_656 ?
O23 P1 O21 113.2(8) 2_656 2_656 ?
O23 P1 O21 66.8(8) . 2_656 ?
O20 P1 O21 108.3(7) . 2_656 ?
O20 P1 O21 71.7(7) 2_656 2_656 ?
O23 P1 O21 66.8(8) 2_656 . ?
O23 P1 O21 113.2(8) . . ?
O20 P1 O21 71.7(7) . . ?
O20 P1 O21 108.3(7) 2_656 . ?
O21 P1 O21 180.0(10) 2_656 . ?
O23 P1 O22 69.8(7) 2_656 2_656 ?
O23 P1 O22 110.2(7) . 2_656 ?
O20 P1 O22 74.9(7) . 2_656 ?
O20 P1 O22 105.1(7) 2_656 2_656 ?
O21 P1 O22 75.5(7) 2_656 2_656 ?
O21 P1 O22 104.5(7) . 2_656 ?
O23 P1 O22 110.2(7) 2_656 . ?
O23 P1 O22 69.8(7) . . ?
O20 P1 O22 105.1(7) . . ?
O20 P1 O22 74.9(7) 2_656 . ?
O21 P1 O22 104.5(7) 2_656 . ?
O21 P1 O22 75.5(7) . . ?
O22 P1 O22 180.0(9) 2_656 . ?
V1 O1 Mo3 102.7(4) . . ?
V1 O1 Mo1 102.5(4) . . ?
Mo3 O1 Mo1 132.9(4) . . ?
V1 O2 Mo4 103.8(4) . . ?
V1 O2 Mo2 103.1(4) . . ?
Mo4 O2 Mo2 131.0(5) . . ?
Mo3 O3 V2 141.5(6) . . ?
V1 O5 Cu2B 146.1(6) . . ?
V1 O5 Cu2B 130.1(4) . 2_657 ?
Cu2B O5 Cu2B 82.4(4) . 2_657 ?
V1 O5 Cu2A 124.2(5) . . ?
Cu2B O5 Cu2A 22.48(16) . . ?
Cu2B O5 Cu2A 104.8(4) 2_657 . ?
Mo1 O6 V2 140.6(6) . . ?
Mo2 O11 V2 141.7(8) . 2_656 ?
V1 O12 Mo1 102.5(4) . . ?
V1 O12 Mo2 102.6(4) . . ?
Mo1 O12 Mo2 130.8(6) . . ?
Mo4 O13 V2 140.8(8) 2_656 . ?
V1 O15 Mo3 102.3(4) . . ?
V1 O15 Mo4 103.0(5) . . ?
Mo3 O15 Mo4 132.7(6) . . ?
Mo2 O16 V3 141.8(7) . . ?
Mo1 O17 V3 140.0(7) . . ?
Mo4 O18 V3 140.8(8) . 2_656 ?
Mo3 O19 V3 139.8(8) . 2_656 ?
P1 O20 O23 55.9(7) . . ?
P1 O20 O21 54.7(6) . . ?
O23 O20 O21 95.1(10) . . ?
P1 O20 Mo1 128.7(8) . . ?
O23 O20 Mo1 72.9(7) . . ?
O21 O20 Mo1 142.9(9) . . ?
P1 O21 O23 54.7(7) . 2_656 ?
P1 O21 O20 53.7(6) . . ?
O23 O21 O20 93.8(9) 2_656 . ?
P1 O21 Mo2 123.9(7) . . ?
O23 O21 Mo2 133.3(9) 2_656 . ?
O20 O21 Mo2 70.4(7) . . ?
P1 O22 O23 51.4(7) . . ?
P1 O22 Mo3 126.6(7) . . ?
O23 O22 Mo3 75.4(7) . . ?
P1 O22 Mo4 118.4(7) . . ?
O23 O22 Mo4 135.9(8) . . ?
Mo3 O22 Mo4 101.3(5) . . ?
P1 O23 O20 58.7(7) . . ?
P1 O23 O21 58.5(7) . 2_656 ?
O20 O23 O21 98.5(12) . 2_656 ?
P1 O23 O22 58.8(7) . . ?
O20 O23 O22 94.5(9) . . ?
O21 O23 O22 93.3(10) 2_656 . ?
P1 O23 Mo1 126.9(8) . . ?
O20 O23 Mo1 68.3(7) . . ?
O21 O23 Mo1 130.6(9) 2_656 . ?
O22 O23 Mo1 133.7(9) . . ?
N2 Cu1 N2 180.0(6) . 2_648 ?
C1 N1 C5 118.3(13) . . ?
C1 N1 Cu2A 108.3(12) . . ?
C5 N1 Cu2A 132.6(12) . . ?
C1 N1 Cu2B 129.5(12) . . ?
C5 N1 Cu2B 111.6(12) . . ?
Cu2A N1 Cu2B 26.5(2) . . ?
C11 N2 C12 116.3(11) . . ?
C11 N2 Cu1 122.2(8) . . ?
C12 N2 Cu1 121.2(9) . . ?
C14 N3 C15 104.2(15) . . ?
C14 N4 C16 107.0(14) . . ?
C14 N4 C17 127.6(14) . . ?
C16 N4 C17 125.2(15) . . ?
N1 C1 C2 124.4(14) . . ?
N1 C1 H1 117.8 . . ?
C2 C1 H1 117.8 . . ?
C3 C2 C1 116.0(14) . . ?
C3 C2 H2 122.0 . . ?
C1 C2 H2 122.0 . . ?
C2 C3 C4 119.2(12) . . ?
C2 C3 C6 119.8(13) . . ?
C4 C3 C6 120.9(12) . . ?
C5 C4 C3 119.4(14) . . ?
C5 C4 H4 120.3 . . ?
C3 C4 H4 120.3 . . ?
N1 C5 C4 122.5(16) . . ?
N1 C5 H5 118.8 . . ?
C4 C5 H5 118.8 . . ?
C8 C6 C7 118.5(10) 2_747 . ?
C8 C6 C3 120.5(10) 2_747 . ?
C7 C6 C3 120.7(11) . . ?
C6 C7 C8 119.0(11) . . ?
C6 C7 C9 123.2(10) . . ?
C8 C7 C9 117.6(10) . . ?
C6 C8 C7 122.5(11) 2_747 . ?
C6 C8 H8 118.8 2_747 . ?
C7 C8 H8 118.8 . . ?
C13 C9 C10 116.1(12) . . ?
C13 C9 C7 123.0(12) . . ?
C10 C9 C7 120.8(12) . . ?
C11 C10 C9 119.9(12) . . ?
C11 C10 H10 120.0 . . ?
C9 C10 H10 120.0 . . ?
N2 C11 C10 123.9(12) . . ?
N2 C11 H11 118.0 . . ?
C10 C11 H11 118.0 . . ?
N2 C12 C13 122.7(13) . . ?
N2 C12 H12 118.7 . . ?
C13 C12 H12 118.7 . . ?
C12 C13 C9 121.0(12) . . ?
C12 C13 H13 119.5 . . ?
C9 C13 H13 119.5 . . ?
N4 C14 N3 111.7(14) . . ?
N4 C14 H14 124.1 . . ?
N3 C14 H14 124.1 . . ?
C16 C15 N3 111.0(17) . . ?
C16 C15 H15 124.5 . . ?
N3 C15 H15 124.5 . . ?
C15 C16 N4 106.0(19) . . ?
C15 C16 H16 127.0 . . ?
N4 C16 H16 127.0 . . ?
N4 C17 C18 110.4(13) . . ?
N4 C17 H17A 109.6 . . ?
C18 C17 H17A 109.6 . . ?
N4 C17 H17B 109.6 . . ?
C18 C17 H17B 109.6 . . ?
H17A C17 H17B 108.1 . . ?
C19 C18 C23 120.7(18) . . ?
C19 C18 C17 123.2(16) . . ?
C23 C18 C17 116.0(18) . . ?
C18 C19 C21 119.3(19) . . ?
C18 C19 H19 120.3 . . ?
C21 C19 H19 120.3 . . ?
C23 C20 C22 120(2) . . ?
C23 C20 H20 119.9 . . ?
C22 C20 H20 119.9 . . ?
C22 C21 C19 121(2) . . ?
C22 C21 H21 119.7 . . ?
C19 C21 H21 119.7 . . ?
C21 C22 C20 119.6(17) . . ?
C21 C22 C24A 120(2) . . ?
C20 C22 C24A 120(2) . . ?
C21 C22 C24B 123(2) . . ?
C20 C22 C24B 114.9(19) . . ?
C24A C22 C24B 24.1(14) . . ?
C20 C23 C18 119(2) . . ?
C20 C23 H23 120.3 . . ?
C18 C23 H23 120.3 . . ?
N6A Cu2A N1 159.5(11) . . ?
N6A Cu2A O5 110.6(11) . . ?
N1 Cu2A O5 89.6(6) . . ?
N5A C24A C22 133(3) . . ?
N5A C24A C25A 41.5(12) . . ?
C22 C24A C25A 135(2) . . ?
N5A C24A H24A 104.1 . . ?
C22 C24A H24A 104.1 . . ?
C25A C24A H24A 63.3 . . ?
N5A C24A H24B 104.1 . . ?
C22 C24A H24B 104.1 . . ?
C25A C24A H24B 120.9 . . ?
H24A C24A H24B 105.5 . . ?
C27A N6A C25A 108.0 . . ?
C27A N6A Cu2A 128(2) . . ?
C25A N6A Cu2A 124(2) . . ?
N6A C25A N5A 108.0 . . ?
N6A C25A C24A 152.0(14) . . ?
N5A C25A C24A 46.4(12) . . ?
N6A C25A H25A 126.0 . . ?
N5A C25A H25A 126.0 . . ?
C24A C25A H25A 80.5 . . ?
C26A N5A C25A 108.0 . . ?
C26A N5A C24A 156(2) . . ?
C25A N5A C24A 92(2) . . ?
C27A C26A N5A 108.0 . . ?
C27A C26A H26A 126.0 . . ?
N5A C26A H26A 126.0 . . ?
C26A C27A N6A 108.0 . . ?
C26A C27A H27A 126.0 . . ?
N6A C27A H27A 126.0 . . ?
O5 Cu2B N6B 117.2(6) . . ?
O5 Cu2B N1 101.2(5) . . ?
N6B Cu2B N1 114.2(9) . . ?
O5 Cu2B O5 97.6(4) . 2_657 ?
N6B Cu2B O5 119.2(7) . 2_657 ?
N1 Cu2B O5 104.6(5) . 2_657 ?
O5 Cu2B Cu2B 52.0(3) . 2_657 ?
N6B Cu2B Cu2B 135.8(7) . 2_657 ?
N1 Cu2B Cu2B 109.9(5) . 2_657 ?
O5 Cu2B Cu2B 45.7(2) 2_657 2_657 ?
N5B C24B C22 107.9(15) . . ?
N5B C24B H24C 110.1 . . ?
C22 C24B H24C 110.1 . . ?
N5B C24B H24D 110.1 . . ?
C22 C24B H24D 110.1 . . ?
H24C C24B H24D 108.4 . . ?
C25B N6B C27B 108.0 . . ?
C25B N6B Cu2B 122.4(11) . . ?
C27B N6B Cu2B 129.6(11) . . ?
N6B C25B N5B 108.0 . . ?
N6B C25B H25B 126.0 . . ?
N5B C25B H25B 126.0 . . ?
C25B N5B C26B 108.0 . . ?
C25B N5B C24B 127.0(16) . . ?
C26B N5B C24B 124.2(16) . . ?
C27B C26B N5B 108.0 . . ?
C27B C26B H26B 126.0 . . ?
N5B C26B H26B 126.0 . . ?
C26B C27B N6B 108.0 . . ?
C26B C27B H27B 126.0 . . ?
N6B C27B H27B 126.0 . . ?

loop_
_geom_bond_atom_site_label_1
_geom_bond_atom_site_label_2
_geom_bond_distance
_geom_bond_site_symmetry_2
_geom_bond_publ_flag
Mo1 O9 1.652(9) . ?
Mo1 O17 1.777(10) . ?
Mo1 O6 1.795(9) . ?
Mo1 O1 2.050(8) . ?
Mo1 O12 2.052(8) . ?
Mo1 O20 2.386(14) . ?
Mo1 O23 2.454(15) . ?
Mo1 V1 3.086(3) . ?
Mo2 O8 1.656(8) . ?
Mo2 O11 1.786(11) . ?
Mo2 O16 1.794(10) . ?
Mo2 O2 2.059(9) . ?
Mo2 O12 2.066(10) . ?
Mo2 O21 2.477(14) . ?
Mo2 V1 3.099(3) . ?
Mo3 O10 1.669(10) . ?
Mo3 O3 1.775(8) . ?
Mo3 O19 1.794(11) . ?
Mo3 O1 2.021(8) . ?
Mo3 O15 2.052(9) . ?
Mo3 O22 2.379(14) . ?
Mo3 V1 3.067(2) . ?
Mo4 O7 1.666(8) . ?
Mo4 O13 1.778(12) 2_656 ?
Mo4 O18 1.793(11) . ?
Mo4 O2 2.035(9) . ?
Mo4 O15 2.070(11) . ?
Mo4 O22 2.503(13) . ?
Mo4 V1 3.096(2) . ?
V1 O5 1.688(8) . ?
V1 O15 1.883(10) . ?
V1 O2 1.897(9) . ?
V1 O12 1.904(9) . ?
V1 O1 1.905(8) . ?
V2 O14 1.590(9) . ?
V2 O11 1.906(10) 2_656 ?
V2 O6 1.914(9) . ?
V2 O3 1.922(9) . ?
V2 O13 1.930(11) . ?
V3 O4 1.589(9) . ?
V3 O16 1.911(10) . ?
V3 O17 1.912(12) . ?
V3 O18 1.913(11) 2_656 ?
V3 O19 1.940(12) 2_656 ?
P1 O23 1.465(15) 2_656 ?
P1 O23 1.465(15) . ?
P1 O20 1.512(14) . ?
P1 O20 1.512(14) 2_656 ?
P1 O21 1.531(13) 2_656 ?
P1 O21 1.531(13) . ?
P1 O22 1.604(14) 2_656 ?
P1 O22 1.604(14) . ?
O5 Cu2B 1.857(6) . ?
O5 Cu2B 2.046(10) 2_657 ?
O5 Cu2A 2.297(7) . ?
O11 V2 1.906(10) 2_656 ?
O13 Mo4 1.778(12) 2_656 ?
O18 V3 1.913(11) 2_656 ?
O19 V3 1.940(12) 2_656 ?
O20 O23 1.61(2) . ?
O20 O21 1.782(19) . ?
O21 O23 1.65(2) 2_656 ?
O22 O23 1.759(19) . ?
O23 O21 1.65(2) 2_656 ?
Cu1 N2 1.890(10) . ?
Cu1 N2 1.890(10) 2_648 ?
N1 C1 1.30(2) . ?
N1 C5 1.31(2) . ?
N1 Cu2A 1.958(14) . ?
N1 Cu2B 2.033(13) . ?
N2 C11 1.337(17) . ?
N2 C12 1.347(16) . ?
N3 C14 1.33(2) . ?
N3 C15 1.37(3) . ?
N4 C14 1.302(19) . ?
N4 C16 1.39(2) . ?
N4 C17 1.467(18) . ?
C1 C2 1.404(19) . ?
C1 H1 0.9500 . ?
C2 C3 1.376(19) . ?
C2 H2 0.9500 . ?
C3 C4 1.378(19) . ?
C3 C6 1.497(16) . ?
C4 C5 1.365(18) . ?
C4 H4 0.9500 . ?
C5 H5 0.9500 . ?
C6 C8 1.385(17) 2_747 ?
C6 C7 1.398(15) . ?
C7 C8 1.410(16) . ?
C7 C9 1.474(16) . ?
C8 C6 1.385(17) 2_747 ?
C8 H8 0.9500 . ?
C9 C13 1.374(18) . ?
C9 C10 1.395(17) . ?
C10 C11 1.363(17) . ?
C10 H10 0.9500 . ?
C11 H11 0.9500 . ?
C12 C13 1.372(18) . ?
C12 H12 0.9500 . ?
C13 H13 0.9500 . ?
C14 H14 0.9500 . ?
C15 C16 1.30(3) . ?
C15 H15 0.9500 . ?
C16 H16 0.9500 . ?
C17 C18 1.47(2) . ?
C17 H17A 0.9900 . ?
C17 H17B 0.9900 . ?
C18 C19 1.33(3) . ?
C18 C23 1.43(3) . ?
C19 C21 1.46(2) . ?
C19 H19 0.9500 . ?
C20 C23 1.39(2) . ?
C20 C22 1.40(3) . ?
C20 H20 0.9500 . ?
C21 C22 1.35(3) . ?
C21 H21 0.9500 . ?
C22 C24A 1.477(10) . ?
C22 C24B 1.498(10) . ?
C23 H23 0.9500 . ?
Cu2A N6A 1.89(3) . ?
C24A N5A 1.464(11) . ?
C24A C25A 2.02(4) . ?
C24A H24A 0.9900 . ?
C24A H24B 0.9900 . ?
N6A C27A 1.34(2) . ?
N6A C25A 1.34(2) . ?
C25A N5A 1.34(2) . ?
C25A H25A 0.9500 . ?
N5A C26A 1.34(2) . ?
C26A C27A 1.34(2) . ?
C26A H26A 0.9500 . ?
C27A H27A 0.9500 . ?
Cu2B N6B 1.992(17) . ?
Cu2B O5 2.046(10) 2_657 ?
Cu2B Cu2B 2.574(7) 2_657 ?
C24B N5B 1.498(10) . ?
C24B H24C 0.9900 . ?
C24B H24D 0.9900 . ?
N6B C25B 1.384(13) . ?
N6B C27B 1.384(13) . ?
C25B N5B 1.384(13) . ?
C25B H25B 0.9500 . ?
N5B C26B 1.384(13) . ?
C26B C27B 1.384(13) . ?
C26B H26B 0.9500 . ?
C27B H27B 0.9500 . ?
